data_2233701
loop_
_publ_author_name
'Du, Chao-Jun'
'Zhang, Qun-An'
'Wang, Li-Sheng'
'Du, Chao-Ling'

_publ_section_title
;
 Diaquabis(hydrogen tartrato)cobalt(II) dihydrate
;
_journal_coeditor_code ZJ2043
_journal_issue 2
_journal_name_full 'Acta Crystallographica Section E'
_journal_page_first m99
_journal_page_last m100
_journal_paper_doi 10.1107/S1600536811054390
_journal_volume 68
_journal_year 2012
_chemical_formula_iupac '[Co (C4 H5 O6)2 (H2 O)2], 2H2 O'
_chemical_formula_moiety 'C8 H14 Co O14, 2(H2 O)'
_chemical_formula_sum 'C8 H18 Co O16'
_chemical_formula_weight 429.15
_chemical_name_systematic
;
Diaquabis(hydrogen tartrato)cobalt(II) dihydrate
;
_space_group_IT_number 19
_symmetry_cell_setting orthorhombic
_symmetry_space_group_name_Hall 'P 2ac 2ab'
_symmetry_space_group_name_H-M 'P 21 21 21'
_atom_sites_solution_hydrogens geom
_atom_sites_solution_primary direct
_atom_sites_solution_secondary difmap
_audit_creation_method SHELXL-97
_cell_angle_alpha 90.00
_cell_angle_beta 90.00
_cell_angle_gamma 90.00
_cell_formula_units_Z 4
_cell_length_a 7.166(2)
_cell_length_b 7.643(2)
_cell_length_c 27.802(9)
_cell_measurement_reflns_used 3026
_cell_measurement_temperature 296(2)
_cell_measurement_theta_max 24.66
_cell_measurement_theta_min 2.76
_cell_volume 1522.7(8)
_computing_cell_refinement 'SAINT (Bruker, 2008)'
_computing_data_collection 'APEX2 (Bruker, 2008)'
_computing_data_reduction 'SAINT (Bruker, 2008)'
_computing_molecular_graphics 'SHELXTL (Sheldrick, 2008)'
_computing_publication_material 'SHELXTL (Sheldrick, 2008)'
_computing_structure_refinement 'SHELXL97 (Sheldrick, 2008)'
_computing_structure_solution 'SHELXS97 (Sheldrick, 2008)'
_diffrn_ambient_temperature 296(2)
_diffrn_measured_fraction_theta_full 0.992
_diffrn_measured_fraction_theta_max 0.992
_diffrn_measurement_device_type 'Bruker APEXII CCD'
_diffrn_measurement_method '\f and \w scans'
_diffrn_radiation_monochromator graphite
_diffrn_radiation_type MoK\a
_diffrn_radiation_wavelength 0.71073
_diffrn_reflns_av_R_equivalents 0.0710
_diffrn_reflns_av_sigmaI/netI 0.0637
_diffrn_reflns_limit_h_max 8
_diffrn_reflns_limit_h_min -7
_diffrn_reflns_limit_k_max 6
_diffrn_reflns_limit_k_min -9
_diffrn_reflns_limit_l_max 33
_diffrn_reflns_limit_l_min -27
_diffrn_reflns_number 7644
_diffrn_reflns_theta_full 25.19
_diffrn_reflns_theta_max 25.19
_diffrn_reflns_theta_min 1.46
_exptl_absorpt_coefficient_mu 1.217
_exptl_absorpt_correction_T_max 0.864
_exptl_absorpt_correction_T_min 0.758
_exptl_absorpt_correction_type multi-scan
_exptl_absorpt_process_details '(<i>SADABS</i>; Sheldrick, 2008)'
_exptl_crystal_colour pink
_exptl_crystal_density_diffrn 1.872
_exptl_crystal_density_method 'not measured'
_exptl_crystal_description needle
_exptl_crystal_F_000 884
_exptl_crystal_size_max 0.28
_exptl_crystal_size_mid 0.19
_exptl_crystal_size_min 0.12
_refine_diff_density_max 0.792
_refine_diff_density_min -0.525
_refine_ls_abs_structure_details 'Flack (1983), 1303  Friedel pairs'
_refine_ls_abs_structure_Flack -0.02(2)
_refine_ls_extinction_method none
_refine_ls_goodness_of_fit_ref 1.028
_refine_ls_hydrogen_treatment constr
_refine_ls_matrix_type full
_refine_ls_number_parameters 227
_refine_ls_number_reflns 2705
_refine_ls_number_restraints 0
_refine_ls_restrained_S_all 1.028
_refine_ls_R_factor_all 0.0544
_refine_ls_R_factor_gt 0.0500
_refine_ls_shift/su_max 0.000
_refine_ls_shift/su_mean 0.000
_refine_ls_structure_factor_coef Fsqd
_refine_ls_weighting_details 'calc w=1/[\s^2^(Fo^2^)+(0.0711P)^2^+0.1630P] where P=(Fo^2^+2Fc^2^)/3'
_refine_ls_weighting_scheme calc
_refine_ls_wR_factor_gt 0.1118
_refine_ls_wR_factor_ref 0.1155
_reflns_number_gt 2465
_reflns_number_total 2705
_reflns_threshold_expression I>2sigma(I)
_cod_data_source_file zj2043.cif
_cod_data_source_block I
_cod_database_code 2233701
_cod_database_fobs_code 2233701

loop_
_symmetry_equiv_pos_as_xyz
'x, y, z'
'-x+1/2, -y, z+1/2'
'-x, y+1/2, -z+1/2'
'x+1/2, -y+1/2, -z'

loop_
_atom_site_type_symbol
_atom_site_label
_atom_site_fract_x
_atom_site_fract_y
_atom_site_fract_z
_atom_site_U_iso_or_equiv
_atom_site_adp_type
_atom_site_calc_flag
_atom_site_refinement_flags
_atom_site_occupancy
_atom_site_symmetry_multiplicity
C C1 0.2015(6) 0.2982(6) 0.22522(15) 0.0254(10) Uani d . 1 1
C C2 0.1659(6) 0.4900(5) 0.21248(15) 0.0218(9) Uani d . 1 1
H H2 0.0878 0.5444 0.2373 0.026 Uiso calc R 1 1
C C3 0.3528(7) 0.5816(6) 0.21019(17) 0.0285(10) Uani d . 1 1
H H3 0.4092 0.5800 0.2423 0.034 Uiso calc R 1 1
C C4 0.3299(6) 0.7714(6) 0.19428(15) 0.0271(9) Uani d . 1 1
C C5 0.0059(6) 0.4188(6) 0.03795(15) 0.0261(9) Uani d . 1 1
C C6 0.2193(6) 0.4079(6) 0.04133(15) 0.0232(9) Uani d . 1 1
H H6 0.2664 0.3277 0.0166 0.028 Uiso calc R 1 1
C C7 0.3000(6) 0.5901(6) 0.03307(16) 0.0253(9) Uani d . 1 1
H H7 0.2645 0.6281 0.0007 0.030 Uiso calc R 1 1
C C8 0.5121(6) 0.5873(5) 0.03585(14) 0.0232(9) Uani d . 1 1
H H3A 0.0017 0.5813 0.1648 0.035 Uiso d R 1 1
H H4 0.4078 0.4956 0.1535 0.035 Uiso d R 1 1
H H9 0.3470 0.2682 0.0832 0.035 Uiso d R 1 1
H H10 0.2862 0.7281 0.0904 0.035 Uiso d R 1 1
H H11 0.6988 0.4788 0.0020 0.035 Uiso d R 1 1
H H6A 0.2171 0.9701 0.2211 0.035 Uiso d R 1 1
H H13A 0.0304 -0.0108 0.0755 0.035 Uiso d R 1 1
H H14A -0.2921 0.3064 0.1762 0.035 Uiso d R 1 1
H H15A 0.7561 0.7842 0.1665 0.035 Uiso d R 1 1
H H16A 0.4457 0.0121 0.1144 0.035 Uiso d R 1 1
H H13B -0.0403 -0.0611 0.1165 0.035 Uiso d R 1 1
H H14B -0.3154 0.1921 0.1426 0.035 Uiso d R 1 1
H H15B 0.7710 0.7047 0.1196 0.035 Uiso d R 1 1
H H16B 0.5854 0.0341 0.0756 0.035 Uiso d R 1 1
Co Co1 0.02672(7) 0.26348(7) 0.13168(2) 0.02417(18) Uani d . 1 1
O O1 0.1601(5) 0.1847(4) 0.19297(11) 0.0281(7) Uani d . 1 1
O O2 0.2731(5) 0.2651(5) 0.26366(11) 0.0395(8) Uani d . 1 1
O O3 0.0751(4) 0.4992(4) 0.16748(12) 0.0301(7) Uani d . 1 1
O O4 0.4745(5) 0.4932(4) 0.17751(14) 0.0390(8) Uani d . 1 1
O O5 0.3913(6) 0.8243(5) 0.15682(13) 0.0442(9) Uani d . 1 1
O O6 0.2315(5) 0.8642(4) 0.22412(12) 0.0401(9) Uani d . 1 1
O O7 -0.0902(4) 0.3667(4) 0.07226(11) 0.0313(7) Uani d . 1 1
O O8 -0.0595(4) 0.4802(5) -0.00041(12) 0.0336(8) Uani d . 1 1
O O9 0.2674(4) 0.3434(4) 0.08767(11) 0.0271(7) Uani d . 1 1
O O10 0.2240(5) 0.7088(4) 0.06610(12) 0.0363(8) Uani d . 1 1
O O11 0.5863(4) 0.4941(5) 0.00214(12) 0.0321(7) Uani d . 1 1
O O12 0.5946(5) 0.6683(5) 0.06641(14) 0.0446(9) Uani d . 1 1
O O13 0.0226(5) 0.0162(4) 0.10381(12) 0.0407(8) Uani d . 1 1
O O14 -0.2372(4) 0.2264(5) 0.16226(11) 0.0369(8) Uani d . 1 1
O O15 0.8363(4) 0.7463(4) 0.14422(11) 0.0352(7) Uani d . 1 1
O O16 0.5099(5) 0.0867(4) 0.09600(12) 0.0349(7) Uani d . 1 1

loop_
_atom_site_aniso_label
_atom_site_aniso_U_11
_atom_site_aniso_U_22
_atom_site_aniso_U_33
_atom_site_aniso_U_12
_atom_site_aniso_U_13
_atom_site_aniso_U_23
C1 0.024(2) 0.026(2) 0.026(2) 0.0020(17) 0.0005(17) 0.0039(18)
C2 0.026(2) 0.020(2) 0.020(2) 0.0041(19) 0.0001(17) 0.0012(16)
C3 0.029(2) 0.021(2) 0.036(3) 0.001(2) -0.004(2) 0.0036(19)
C4 0.028(2) 0.022(2) 0.032(2) -0.006(2) -0.0024(18) -0.0023(19)
C5 0.024(2) 0.027(2) 0.027(2) 0.000(2) 0.0022(18) -0.0007(17)
C6 0.019(2) 0.027(2) 0.024(2) 0.0020(18) 0.0022(17) 0.0001(18)
C7 0.021(2) 0.025(2) 0.030(2) 0.0005(19) -0.0007(18) 0.0039(18)
C8 0.022(2) 0.024(2) 0.024(2) 0.0007(19) -0.0002(18) 0.0036(16)
Co1 0.0261(3) 0.0232(3) 0.0232(3) -0.0017(2) -0.0017(2) 0.0011(2)
O1 0.0384(17) 0.0187(15) 0.0273(16) -0.0002(14) -0.0046(14) 0.0008(12)
O2 0.0569(19) 0.0334(18) 0.0281(17) 0.0037(19) -0.0089(15) 0.0074(15)
O3 0.0357(17) 0.0195(14) 0.0351(18) 0.0060(14) -0.0136(14) 0.0015(13)
O4 0.0287(16) 0.0321(16) 0.056(2) 0.0060(17) 0.0059(16) -0.0032(15)
O5 0.061(2) 0.0341(18) 0.037(2) 0.0042(18) 0.0137(18) 0.0076(15)
O6 0.060(2) 0.0207(16) 0.039(2) 0.0093(17) 0.0176(18) 0.0007(14)
O7 0.0240(15) 0.046(2) 0.0241(17) -0.0022(15) 0.0036(13) 0.0092(14)
O8 0.0224(16) 0.050(2) 0.0282(17) -0.0008(16) -0.0040(13) 0.0106(15)
O9 0.0245(15) 0.0301(16) 0.0267(16) 0.0037(14) 0.0003(13) 0.0065(12)
O10 0.0374(17) 0.0328(19) 0.0388(19) 0.0030(15) 0.0070(15) -0.0054(15)
O11 0.0205(15) 0.0425(19) 0.0334(18) 0.0038(15) -0.0002(13) -0.0079(15)
O12 0.0339(18) 0.050(2) 0.050(2) -0.0003(18) -0.0088(17) -0.0170(18)
O13 0.059(2) 0.0296(16) 0.0334(18) -0.0025(19) 0.0121(18) -0.0087(13)
O14 0.0297(15) 0.0430(19) 0.0380(17) -0.0017(17) 0.0082(13) -0.0089(16)
O15 0.0335(14) 0.0378(18) 0.0343(17) 0.0057(18) -0.0044(13) -0.0027(15)
O16 0.0340(17) 0.0323(16) 0.0383(18) -0.0030(16) 0.0010(15) 0.0030(13)

loop_
_atom_type_symbol
_atom_type_description
_atom_type_scat_dispersion_real
_atom_type_scat_dispersion_imag
_atom_type_scat_source
C C 0.0033 0.0016 'International Tables Vol C Tables 4.2.6.8 and 6.1.1.4'
H H 0.0000 0.0000 'International Tables Vol C Tables 4.2.6.8 and 6.1.1.4'
O O 0.0106 0.0060 'International Tables Vol C Tables 4.2.6.8 and 6.1.1.4'
Co Co 0.3494 0.9721 'International Tables Vol C Tables 4.2.6.8 and 6.1.1.4'

loop_
_geom_angle_atom_site_label_1
_geom_angle_atom_site_label_2
_geom_angle_atom_site_label_3
_geom_angle
O2 C1 O1 125.0(4)
O2 C1 C2 118.4(4)
O1 C1 C2 116.6(4)
O3 C2 C3 110.4(3)
O3 C2 C1 109.3(3)
C3 C2 C1 107.8(3)
O3 C2 H2 109.8
C3 C2 H2 109.8
C1 C2 H2 109.8
O4 C3 C2 110.4(4)
O4 C3 C4 109.3(4)
C2 C3 C4 110.9(4)
O4 C3 H3 108.7
C2 C3 H3 108.7
C4 C3 H3 108.7
O5 C4 O6 124.7(4)
O5 C4 C3 122.2(4)
O6 C4 C3 113.1(4)
O7 C5 O8 124.4(4)
O7 C5 C6 119.2(4)
O8 C5 C6 116.4(4)
O9 C6 C7 111.1(3)
O9 C6 C5 108.4(3)
C7 C6 C5 108.6(4)
O9 C6 H6 109.5
C7 C6 H6 109.5
C5 C6 H6 109.5
O10 C7 C8 111.4(4)
O10 C7 C6 110.2(3)
C8 C7 C6 111.0(4)
O10 C7 H7 108.1
C8 C7 H7 108.1
C6 C7 H7 108.1
O12 C8 O11 126.3(4)
O12 C8 C7 121.2(4)
O11 C8 C7 112.5(4)
O7 Co1 O13 92.59(14)
O7 Co1 O1 173.65(13)
O13 Co1 O1 92.89(13)
O7 Co1 O3 97.03(13)
O13 Co1 O3 169.06(14)
O1 Co1 O3 77.23(12)
O7 Co1 O14 90.58(13)
O13 Co1 O14 90.89(14)
O1 Co1 O14 92.53(13)
O3 Co1 O14 94.21(13)
O7 Co1 O9 76.20(12)
O13 Co1 O9 93.28(13)
O1 Co1 O9 100.29(12)
O3 Co1 O9 84.00(13)
O14 Co1 O9 166.29(12)
C1 O1 Co1 119.5(3)
C2 O3 Co1 117.1(2)
C2 O3 H3A 114.3
Co1 O3 H3A 120.7
C3 O4 H4 98.7
C4 O6 H6A 122.9
C5 O7 Co1 121.7(3)
C6 O9 Co1 114.2(2)
C6 O9 H9 106.0
Co1 O9 H9 115.8
C7 O10 H10 116.3
C8 O11 H11 119.3
Co1 O13 H13A 126.8
Co1 O13 H13B 120.7
H13A O13 H13B 105.6
Co1 O14 H14A 121.4
Co1 O14 H14B 112.8
H14A O14 H14B 102.9
H15A O15 H15B 108.1
H16A O16 H16B 113.2

loop_
_geom_bond_atom_site_label_1
_geom_bond_atom_site_label_2
_geom_bond_distance
_geom_bond_publ_flag
C1 O2 1.212(5) ?
C1 O1 1.282(5) ?
C1 C2 1.530(6) ?
C2 O3 1.412(5) ?
C2 C3 1.513(6) ?
C2 H2 0.9800 ?
C3 O4 1.429(6) ?
C3 C4 1.525(6) ?
C3 H3 0.9800 ?
C4 O5 1.201(5) ?
C4 O6 1.300(5) ?
C5 O7 1.242(5) ?
C5 O8 1.256(5) ?
C5 C6 1.534(6) ?
C6 O9 1.422(5) ?
C6 C7 1.526(6) ?
C6 H6 0.9800 ?
C7 O10 1.401(5) ?
C7 C8 1.522(6) ?
C7 H7 0.9800 ?
C8 O12 1.207(5) ?
C8 O11 1.292(5) ?
Co1 O7 2.013(3) yes
Co1 O13 2.043(3) yes
Co1 O1 2.045(3) yes
Co1 O3 2.087(3) yes
Co1 O14 2.093(3) yes
Co1 O9 2.201(3) yes
O3 H3A 0.8221 ?
O4 H4 0.8224 ?
O6 H6A 0.8200 ?
O9 H9 0.8195 ?
O10 H10 0.8215 ?
O11 H11 0.8148 ?
O13 H13A 0.8150 ?
O13 H13B 0.8225 ?
O14 H14A 0.8240 ?
O14 H14B 0.8243 ?
O15 H15A 0.8923 ?
O15 H15B 0.8877 ?
O16 H16A 0.8926 ?
O16 H16B 0.8809 ?

loop_
_geom_hbond_atom_site_label_D
_geom_hbond_atom_site_label_H
_geom_hbond_atom_site_label_A
_geom_hbond_site_symmetry_A
_geom_hbond_distance_DH
_geom_hbond_distance_HA
_geom_hbond_distance_DA
_geom_hbond_angle_DHA
O15 H15A O2 3_655 0.89 1.96 2.682(4) 137.0
O13 H13A O11 4_455 0.81 2.20 2.982(5) 160.9
O16 H16B O8 4 0.88 2.34 2.752(5) 108.9
O13 H13B O15 1_445 0.82 1.88 2.702(5) 174.1
O16 H16A O5 1_545 0.89 1.90 2.757(5) 160.7
O11 H11 O8 1_655 0.81 1.73 2.542(4) 171.1
O6 H6A O2 1_565 0.82 2.58 3.269(5) 142.9
O6 H6A O1 1_565 0.82 1.86 2.648(4) 159.9
O14 H14B O16 1_455 0.82 1.97 2.796(5) 174.2
O14 H14A O4 1_455 0.82 2.20 2.934(4) 148.5
O3 H3A O15 1_455 0.82 1.82 2.629(4) 166.4
O15 H15B O12 . 0.89 1.97 2.834(5) 165.8
O10 H10 O5 . 0.82 2.13 2.929(5) 165.3
O9 H9 O16 . 0.82 1.85 2.631(4) 159.7
O4 H4 O3 . 0.82 2.42 2.876(5) 116.3
O4 H4 O9 . 0.82 2.39 3.123(5) 148.9

loop_
_geom_torsion_atom_site_label_1
_geom_torsion_atom_site_label_2
_geom_torsion_atom_site_label_3
_geom_torsion_atom_site_label_4
_geom_torsion
O2 C1 C2 O3 -177.5(4)
O1 C1 C2 O3 5.5(5)
O2 C1 C2 C3 62.5(5)
O1 C1 C2 C3 -114.4(4)
O3 C2 C3 O4 -64.4(4)
C1 C2 C3 O4 54.8(5)
O3 C2 C3 C4 56.9(5)
C1 C2 C3 C4 176.2(4)
O4 C3 C4 O5 7.5(6)
C2 C3 C4 O5 -114.4(5)
O4 C3 C4 O6 -175.4(4)
C2 C3 C4 O6 62.7(5)
O7 C5 C6 O9 -3.1(6)
O8 C5 C6 O9 177.3(4)
O7 C5 C6 C7 -124.0(4)
O8 C5 C6 C7 56.4(5)
O9 C6 C7 O10 -62.8(4)
C5 C6 C7 O10 56.4(4)
O9 C6 C7 C8 61.0(4)
C5 C6 C7 C8 -179.8(3)
O10 C7 C8 O12 6.1(6)
C6 C7 C8 O12 -117.0(5)
O10 C7 C8 O11 -172.6(3)
C6 C7 C8 O11 64.2(5)
O2 C1 O1 Co1 176.7(3)
C2 C1 O1 Co1 -6.6(5)
O13 Co1 O1 C1 179.3(3)
O3 Co1 O1 C1 4.1(3)
O14 Co1 O1 C1 -89.7(3)
O9 Co1 O1 C1 85.4(3)
C3 C2 O3 Co1 116.2(3)
C1 C2 O3 Co1 -2.2(4)
O7 Co1 O3 C2 -177.8(3)
O13 Co1 O3 C2 -26.5(9)
O1 Co1 O3 C2 -0.6(3)
O14 Co1 O3 C2 91.0(3)
O9 Co1 O3 C2 -102.6(3)
O8 C5 O7 Co1 178.2(3)
C6 C5 O7 Co1 -1.3(6)
O13 Co1 O7 C5 -89.3(4)
O3 Co1 O7 C5 85.4(4)
O14 Co1 O7 C5 179.8(3)
O9 Co1 O7 C5 3.4(3)
C7 C6 O9 Co1 124.9(3)
C5 C6 O9 Co1 5.6(4)
O7 Co1 O9 C6 -5.0(3)
O13 Co1 O9 C6 86.9(3)
O1 Co1 O9 C6 -179.6(3)
O3 Co1 O9 C6 -103.8(3)
O14 Co1 O9 C6 -20.7(7)
